data_7226700
loop_
_publ_author_name
'Dresselhaus, Thomas'
'Eusterwiemann, Steffen'
'Matuschek, David R.'
'Daniliuc, Constantin G.'
'Janka, Oliver'
'P\"ottgen, Rainer'
'Studer, Armido'
'Neugebauer, Johannes'

_publ_section_title
;
 Black-box determination of temperature-dependent susceptibilities for
 crystalline organic radicals with complex magnetic topologies.
;
_journal_issue 40
_journal_name_full 'Physical chemistry chemical physics : PCCP'
_journal_page_first 28262
_journal_page_last 28273
_journal_paper_doi 10.1039/c6cp05875b
_journal_volume 18
_journal_year 2016
_chemical_formula_sum 'C25 H23 N4 O Si'
_chemical_formula_weight 423.56
_chemical_name_systematic
; 
 ? 
;
_space_group_IT_number 15
_symmetry_cell_setting monoclinic
_symmetry_space_group_name_Hall '-C 2yc'
_symmetry_space_group_name_H-M 'C 1 2/c 1'
_atom_sites_solution_hydrogens geom
_atom_sites_solution_primary direct
_atom_sites_solution_secondary difmap
_audit_creation_method SHELXL-97
_audit_update_record
;
2016-08-01 deposited with the CCDC.
2016-09-19 downloaded from the CCDC.
;
_cell_angle_alpha 90.00
_cell_angle_beta 123.0800(10)
_cell_angle_gamma 90.00
_cell_formula_units_Z 8
_cell_length_a 19.1687(2)
_cell_length_b 16.5200(3)
_cell_length_c 17.4270(3)
_cell_measurement_reflns_used 4447
_cell_measurement_temperature 223(2)
_cell_measurement_theta_max 28.28
_cell_measurement_theta_min 4.08
_cell_volume 4624.05(14)
_computing_cell_refinement 'Collect (Nonius B.V., 1998)'
_computing_data_collection 'Collect (Nonius B.V., 1998)'
_computing_data_reduction 'Denzo-SMN (Otwinowski & Minor, 1997)'
_computing_molecular_graphics 'XP (BrukerAXS, 2000)'
_computing_publication_material 'SHELXL-97 (Sheldrick, 1997)'
_computing_structure_refinement 'SHELXL-97 (Sheldrick, 1997)'
_computing_structure_solution 'SHELXS-97 (Sheldrick, 1990)'
_diffrn_ambient_temperature 223(2)
_diffrn_measured_fraction_theta_full 0.969
_diffrn_measured_fraction_theta_max 0.969
_diffrn_measurement_device_type 'Nonius KappaCCD APEXII'
_diffrn_measurement_method '\w and \f scans'
_diffrn_radiation_monochromator 'Montel mirror'
_diffrn_radiation_source 'rotating anode Nonius FR591'
_diffrn_radiation_type MoK\a
_diffrn_radiation_wavelength 0.71073
_diffrn_reflns_av_R_equivalents 0.049
_diffrn_reflns_av_sigmaI/netI 0.0480
_diffrn_reflns_limit_h_max 22
_diffrn_reflns_limit_h_min -22
_diffrn_reflns_limit_k_max 18
_diffrn_reflns_limit_k_min -19
_diffrn_reflns_limit_l_max 20
_diffrn_reflns_limit_l_min -20
_diffrn_reflns_number 13781
_diffrn_reflns_theta_full 25.00
_diffrn_reflns_theta_max 25.00
_diffrn_reflns_theta_min 4.28
_exptl_absorpt_coefficient_mu 0.125
_exptl_absorpt_correction_T_max 0.9963
_exptl_absorpt_correction_T_min 0.9658
_exptl_absorpt_correction_type multi-scan
_exptl_absorpt_process_details 'Denzo (Otwinowski, Borek, Majewski & Minor, 2003)'
_exptl_crystal_colour red
_exptl_crystal_density_diffrn 1.217
_exptl_crystal_density_method 'not measured'
_exptl_crystal_description plate
_exptl_crystal_F_000 1784
_exptl_crystal_size_max 0.28
_exptl_crystal_size_mid 0.16
_exptl_crystal_size_min 0.03
_refine_diff_density_max 0.230
_refine_diff_density_min -0.292
_refine_diff_density_rms 0.040
_refine_ls_extinction_method none
_refine_ls_goodness_of_fit_ref 1.096
_refine_ls_hydrogen_treatment constr
_refine_ls_matrix_type full
_refine_ls_number_parameters 308
_refine_ls_number_reflns 3940
_refine_ls_number_restraints 75
_refine_ls_restrained_S_all 1.098
_refine_ls_R_factor_all 0.0914
_refine_ls_R_factor_gt 0.0631
_refine_ls_shift/su_max 0.000
_refine_ls_shift/su_mean 0.000
_refine_ls_structure_factor_coef Fsqd
_refine_ls_weighting_details 'calc w=1/[\s^2^(Fo^2^)+(0.0099P)^2^+9.7699P] where P=(Fo^2^+2Fc^2^)/3'
_refine_ls_weighting_scheme calc
_refine_ls_wR_factor_gt 0.1138
_refine_ls_wR_factor_ref 0.1306
_reflns_number_gt 2900
_reflns_number_total 3940
_reflns_threshold_expression >2sigma(I)
_cod_data_source_file c6cp05875b2.cif
_cod_data_source_block stu8126
_cod_depositor_comments 'Adding full bibliography for 7226699--7226701.cif.'
_cod_original_cell_volume 4624.05(13)
_cod_original_sg_symbol_H-M C2/c
_cod_database_code 7226700

loop_
_symmetry_equiv_pos_as_xyz
'x, y, z'
'-x, y, -z+1/2'
'x+1/2, y+1/2, z'
'-x+1/2, y+1/2, -z+1/2'
'-x, -y, -z'
'x, -y, z-1/2'
'-x+1/2, -y+1/2, -z'
'x+1/2, -y+1/2, z-1/2'

loop_
_atom_site_label
_atom_site_type_symbol
_atom_site_fract_x
_atom_site_fract_y
_atom_site_fract_z
_atom_site_U_iso_or_equiv
_atom_site_adp_type
_atom_site_occupancy
_atom_site_symmetry_multiplicity
_atom_site_calc_flag
_atom_site_refinement_flags
_atom_site_disorder_assembly
_atom_site_disorder_group
O1 O 0.06785(15) 0.37052(13) 0.09338(14) 0.0616(6) Uani 1 1 d . . .
N1 N 0.08283(14) 0.26084(15) 0.18167(15) 0.0433(6) Uani 1 1 d . . .
N2 N 0.10001(15) 0.23026(15) 0.26336(15) 0.0459(6) Uani 1 1 d . . .
N4 N 0.10437(15) 0.36428(15) 0.31554(15) 0.0447(6) Uani 1 1 d . . .
N3 N 0.08551(14) 0.39193(15) 0.23227(15) 0.0437(6) Uani 1 1 d . . .
C1 C 0.07802(18) 0.34317(19) 0.16323(19) 0.0462(7) Uani 1 1 d . . .
C2 C 0.11059(17) 0.28460(18) 0.32477(18) 0.0405(7) Uani 1 1 d . . .
C3 C 0.13264(17) 0.25161(17) 0.41470(18) 0.0398(7) Uani 1 1 d . . .
C4 C 0.13828(19) 0.16914(18) 0.43037(19) 0.0480(8) Uani 1 1 d . . .
H4 H 0.1257 0.1333 0.3826 0.058 Uiso 1 1 calc R . .
C5 C 0.1620(2) 0.13868(18) 0.5149(2) 0.0509(8) Uani 1 1 d . . .
H5 H 0.1654 0.0824 0.5241 0.061 Uiso 1 1 calc R . .
C6 C 0.18111(17) 0.19047(18) 0.58665(18) 0.0426(7) Uani 1 1 d . . .
C7 C 0.17504(18) 0.27331(18) 0.57082(19) 0.0475(7) Uani 1 1 d . . .
H7 H 0.1874 0.3092 0.6185 0.057 Uiso 1 1 calc R . .
C8 C 0.15123(18) 0.30348(18) 0.48630(19) 0.0462(7) Uani 1 1 d . . .
H8 H 0.1475 0.3598 0.4769 0.055 Uiso 1 1 calc R . .
C9 C 0.20267(18) 0.15919(18) 0.67442(19) 0.0458(7) Uani 1 1 d . . .
C10 C 0.21680(19) 0.13249(19) 0.7453(2) 0.0501(8) Uani 1 1 d . A .
C11 C 0.07943(18) 0.20104(19) 0.1201(2) 0.0468(7) Uani 1 1 d . . .
C12 C 0.1221(3) 0.1304(2) 0.1563(2) 0.0748(11) Uani 1 1 d . . .
H12 H 0.1551 0.1234 0.2201 0.090 Uiso 1 1 calc R . .
C13 C 0.1170(3) 0.0691(3) 0.0993(3) 0.0906(14) Uani 1 1 d . . .
H13 H 0.1466 0.0207 0.1246 0.109 Uiso 1 1 calc R . .
C14 C 0.0687(3) 0.0788(3) 0.0058(3) 0.0770(11) Uani 1 1 d . . .
H14 H 0.0646 0.0370 -0.0330 0.092 Uiso 1 1 calc R . .
C15 C 0.0268(2) 0.1498(2) -0.0297(2) 0.0639(9) Uani 1 1 d . . .
H15 H -0.0054 0.1569 -0.0936 0.077 Uiso 1 1 calc R . .
C16 C 0.03082(19) 0.2111(2) 0.0260(2) 0.0551(8) Uani 1 1 d . . .
H16 H 0.0008 0.2593 0.0005 0.066 Uiso 1 1 calc R . .
C21 C 0.08463(19) 0.47888(18) 0.2239(2) 0.0465(7) Uani 1 1 d . . .
C22 C 0.0226(2) 0.5166(2) 0.1467(2) 0.0658(10) Uani 1 1 d . . .
H22 H -0.0201 0.4863 0.0979 0.079 Uiso 1 1 calc R . .
C23 C 0.0237(3) 0.6002(2) 0.1413(3) 0.0807(12) Uani 1 1 d . . .
H23 H -0.0187 0.6269 0.0886 0.097 Uiso 1 1 calc R . .
C24 C 0.0858(3) 0.6440(2) 0.2118(3) 0.0800(12) Uani 1 1 d . . .
H24 H 0.0859 0.7007 0.2075 0.096 Uiso 1 1 calc R . .
C25 C 0.1484(3) 0.6056(2) 0.2891(3) 0.0808(12) Uani 1 1 d . . .
H25 H 0.1914 0.6360 0.3375 0.097 Uiso 1 1 calc R . .
C26 C 0.1475(2) 0.5219(2) 0.2953(2) 0.0629(9) Uani 1 1 d . . .
H26 H 0.1897 0.4951 0.3480 0.075 Uiso 1 1 calc R . .
Si1 Si 0.22295(6) 0.09158(6) 0.84693(6) 0.0574(3) Uani 1 1 d D . .
C31 C 0.2825(16) 0.1688(13) 0.9409(15) 0.072(5) Uani 0.36(4) 1 d PDU A 1
H31A H 0.2875 0.1501 0.9965 0.108 Uiso 0.36(4) 1 calc PR A 1
H31B H 0.2529 0.2200 0.9223 0.108 Uiso 0.36(4) 1 calc PR A 1
H31C H 0.3375 0.1760 0.9521 0.108 Uiso 0.36(4) 1 calc PR A 1
C32 C 0.2757(17) -0.0074(10) 0.884(2) 0.067(6) Uani 0.36(4) 1 d PDU A 1
H32A H 0.2769 -0.0256 0.9377 0.101 Uiso 0.36(4) 1 calc PR A 1
H32B H 0.3322 -0.0022 0.8990 0.101 Uiso 0.36(4) 1 calc PR A 1
H32C H 0.2457 -0.0465 0.8351 0.101 Uiso 0.36(4) 1 calc PR A 1
C33 C 0.1148(8) 0.086(2) 0.8181(18) 0.097(7) Uani 0.36(4) 1 d PDU A 1
H33A H 0.1149 0.0642 0.8700 0.146 Uiso 0.36(4) 1 calc PR A 1
H33B H 0.0823 0.0506 0.7656 0.146 Uiso 0.36(4) 1 calc PR A 1
H33C H 0.0904 0.1395 0.8037 0.146 Uiso 0.36(4) 1 calc PR A 1
C31A C 0.2538(14) 0.1720(7) 0.9326(9) 0.086(3) Uani 0.64(4) 1 d PDU A 2
H31D H 0.2570 0.1501 0.9860 0.130 Uiso 0.64(4) 1 calc PR A 2
H31E H 0.2128 0.2152 0.9066 0.130 Uiso 0.64(4) 1 calc PR A 2
H31F H 0.3077 0.1933 0.9502 0.130 Uiso 0.64(4) 1 calc PR A 2
C32A C 0.2949(9) 0.0039(7) 0.8920(12) 0.063(3) Uani 0.64(4) 1 d PDU A 2
H32D H 0.2980 -0.0175 0.9456 0.094 Uiso 0.64(4) 1 calc PR A 2
H32E H 0.3499 0.0212 0.9086 0.094 Uiso 0.64(4) 1 calc PR A 2
H32F H 0.2746 -0.0377 0.8453 0.094 Uiso 0.64(4) 1 calc PR A 2
C33A C 0.1143(4) 0.0551(11) 0.8038(9) 0.077(3) Uani 0.64(4) 1 d PDU A 2
H33D H 0.1130 0.0322 0.8542 0.116 Uiso 0.64(4) 1 calc PR A 2
H33E H 0.0983 0.0140 0.7573 0.116 Uiso 0.64(4) 1 calc PR A 2
H33F H 0.0758 0.1002 0.7777 0.116 Uiso 0.64(4) 1 calc PR A 2

loop_
_atom_site_aniso_label
_atom_site_aniso_U_11
_atom_site_aniso_U_22
_atom_site_aniso_U_33
_atom_site_aniso_U_23
_atom_site_aniso_U_13
_atom_site_aniso_U_12
O1 0.0871(17) 0.0587(14) 0.0371(12) 0.0083(11) 0.0328(12) -0.0051(12)
N1 0.0486(14) 0.0470(15) 0.0294(13) 0.0052(11) 0.0180(11) -0.0004(12)
N2 0.0534(15) 0.0516(15) 0.0307(13) 0.0050(12) 0.0217(12) -0.0006(12)
N4 0.0526(15) 0.0483(15) 0.0348(13) 0.0104(11) 0.0248(12) 0.0065(12)
N3 0.0471(14) 0.0480(15) 0.0337(13) 0.0088(11) 0.0205(11) 0.0046(12)
C1 0.0463(17) 0.0534(19) 0.0320(15) 0.0046(14) 0.0170(14) -0.0019(15)
C2 0.0398(16) 0.0463(17) 0.0346(15) 0.0065(13) 0.0198(13) 0.0009(13)
C3 0.0403(16) 0.0441(17) 0.0354(15) 0.0053(13) 0.0209(13) 0.0007(13)
C4 0.063(2) 0.0448(18) 0.0369(16) 0.0021(14) 0.0275(15) 0.0028(15)
C5 0.069(2) 0.0390(17) 0.0477(18) 0.0089(15) 0.0341(17) 0.0051(15)
C6 0.0447(16) 0.0468(18) 0.0343(15) 0.0088(13) 0.0204(13) 0.0010(14)
C7 0.0597(19) 0.0462(18) 0.0374(16) -0.0001(14) 0.0270(15) -0.0042(15)
C8 0.0609(19) 0.0380(16) 0.0404(16) 0.0039(13) 0.0282(15) -0.0033(14)
C9 0.0478(17) 0.0491(18) 0.0368(16) 0.0044(14) 0.0207(14) 0.0044(14)
C10 0.0568(19) 0.0522(19) 0.0403(17) 0.0081(15) 0.0258(15) 0.0056(15)
C11 0.0477(17) 0.0547(19) 0.0378(16) 0.0005(15) 0.0231(14) -0.0017(15)
C12 0.102(3) 0.072(3) 0.0396(19) 0.0061(18) 0.032(2) 0.025(2)
C13 0.129(4) 0.078(3) 0.060(2) 0.010(2) 0.049(3) 0.040(3)
C14 0.102(3) 0.077(3) 0.056(2) -0.004(2) 0.046(2) 0.012(2)
C15 0.072(2) 0.076(3) 0.0411(18) -0.0034(18) 0.0287(18) -0.003(2)
C16 0.0554(19) 0.062(2) 0.0397(17) 0.0009(16) 0.0210(15) 0.0042(17)
C21 0.0570(19) 0.0458(18) 0.0406(17) 0.0088(14) 0.0292(15) 0.0049(15)
C22 0.066(2) 0.058(2) 0.056(2) 0.0202(18) 0.0223(18) 0.0057(18)
C23 0.096(3) 0.067(3) 0.070(3) 0.031(2) 0.039(2) 0.020(2)
C24 0.125(4) 0.050(2) 0.077(3) 0.018(2) 0.063(3) 0.014(2)
C25 0.115(3) 0.054(2) 0.065(2) -0.004(2) 0.044(2) -0.005(2)
C26 0.081(2) 0.049(2) 0.047(2) 0.0048(16) 0.0277(19) 0.0057(18)
Si1 0.0710(6) 0.0658(6) 0.0420(5) 0.0163(5) 0.0352(5) 0.0116(5)
C31 0.086(9) 0.090(8) 0.063(7) -0.007(6) 0.055(7) 0.018(6)
C32 0.061(9) 0.070(9) 0.065(8) 0.010(6) 0.030(6) -0.013(6)
C33 0.093(9) 0.121(11) 0.096(9) 0.011(8) 0.064(7) 0.002(7)
C31A 0.115(7) 0.090(5) 0.066(5) -0.002(4) 0.057(5) 0.020(5)
C32A 0.062(5) 0.052(4) 0.071(5) 0.025(4) 0.033(4) -0.006(4)
C33A 0.077(5) 0.090(7) 0.085(5) 0.017(4) 0.057(4) 0.013(4)

loop_
_atom_type_symbol
_atom_type_description
_atom_type_scat_dispersion_real
_atom_type_scat_dispersion_imag
_atom_type_scat_source
C C 0.0033 0.0016 'International Tables Vol C Tables 4.2.6.8 and 6.1.1.4'
H H 0.0000 0.0000 'International Tables Vol C Tables 4.2.6.8 and 6.1.1.4'
N N 0.0061 0.0033 'International Tables Vol C Tables 4.2.6.8 and 6.1.1.4'
O O 0.0106 0.0060 'International Tables Vol C Tables 4.2.6.8 and 6.1.1.4'
Si Si 0.0817 0.0704 'International Tables Vol C Tables 4.2.6.8 and 6.1.1.4'

loop_
_geom_angle_atom_site_label_1
_geom_angle_atom_site_label_2
_geom_angle_atom_site_label_3
_geom_angle
N2 N1 C1 123.3(2)
N2 N1 C11 114.2(2)
C1 N1 C11 122.1(2)
C2 N2 N1 115.7(2)
C2 N4 N3 114.5(2)
N4 N3 C1 124.6(2)
N4 N3 C21 114.9(2)
C1 N3 C21 120.0(2)
O1 C1 N3 122.6(3)
O1 C1 N1 123.5(3)
N3 C1 N1 113.9(2)
N4 C2 N2 127.7(3)
N4 C2 C3 116.6(3)
N2 C2 C3 115.7(3)
C4 C3 C8 118.4(3)
C4 C3 C2 121.1(3)
C8 C3 C2 120.4(3)
C5 C4 C3 121.1(3)
C5 C4 H4 119.5
C3 C4 H4 119.5
C4 C5 C6 120.6(3)
C4 C5 H5 119.7
C6 C5 H5 119.7
C7 C6 C5 118.4(3)
C7 C6 C9 120.5(3)
C5 C6 C9 121.0(3)
C8 C7 C6 120.8(3)
C8 C7 H7 119.6
C6 C7 H7 119.6
C7 C8 C3 120.7(3)
C7 C8 H8 119.6
C3 C8 H8 119.6
C10 C9 C6 177.0(3)
C9 C10 Si1 172.1(3)
C12 C11 C16 119.7(3)
C12 C11 N1 118.2(3)
C16 C11 N1 122.0(3)
C11 C12 C13 120.3(3)
C11 C12 H12 119.9
C13 C12 H12 119.9
C14 C13 C12 120.2(4)
C14 C13 H13 119.9
C12 C13 H13 119.9
C15 C14 C13 119.1(4)
C15 C14 H14 120.4
C13 C14 H14 120.4
C14 C15 C16 121.3(3)
C14 C15 H15 119.4
C16 C15 H15 119.4
C15 C16 C11 119.3(3)
C15 C16 H16 120.3
C11 C16 H16 120.3
C26 C21 C22 121.3(3)
C26 C21 N3 118.1(3)
C22 C21 N3 120.6(3)
C21 C22 C23 119.0(4)
C21 C22 H22 120.5
C23 C22 H22 120.5
C24 C23 C22 120.5(4)
C24 C23 H23 119.8
C22 C23 H23 119.8
C23 C24 C25 120.4(4)
C23 C24 H24 119.8
C25 C24 H24 119.8
C24 C25 C26 119.5(4)
C24 C25 H25 120.2
C26 C25 H25 120.2
C21 C26 C25 119.4(3)
C21 C26 H26 120.3
C25 C26 H26 120.3
C10 Si1 C31A 109.8(5)
C10 Si1 C32 113.5(11)
C31A Si1 C32 119.0(11)
C10 Si1 C33 106.5(8)
C31A Si1 C33 94.2(8)
C32 Si1 C33 111.6(8)
C10 Si1 C32A 109.7(6)
C31A Si1 C32A 112.7(6)
C32 Si1 C32A 11.4(10)
C33 Si1 C32A 122.7(10)
C10 Si1 C33A 104.9(4)
C31A Si1 C33A 110.5(5)
C32 Si1 C33A 97.5(9)
C33 Si1 C33A 17.3(9)
C32A Si1 C33A 108.9(5)
C10 Si1 C31 106.1(8)
C31A Si1 C31 15.0(7)
C32 Si1 C31 109.8(8)
C33 Si1 C31 109.1(8)
C32A Si1 C31 101.7(10)
C33A Si1 C31 125.1(7)
Si1 C31 H31A 109.5
Si1 C31 H31B 109.5
H31A C31 H31B 109.5
Si1 C31 H31C 109.5
H31A C31 H31C 109.5
H31B C31 H31C 109.5
Si1 C32 H32A 109.5
Si1 C32 H32B 109.5
H32A C32 H32B 109.5
Si1 C32 H32C 109.5
H32A C32 H32C 109.5
H32B C32 H32C 109.5
Si1 C33 H33A 109.5
Si1 C33 H33B 109.5
H33A C33 H33B 109.5
Si1 C33 H33C 109.5
H33A C33 H33C 109.5
H33B C33 H33C 109.5
Si1 C31A H31D 109.5
Si1 C31A H31E 109.5
H31D C31A H31E 109.5
Si1 C31A H31F 109.5
H31D C31A H31F 109.5
H31E C31A H31F 109.5
Si1 C32A H32D 109.5
Si1 C32A H32E 109.5
H32D C32A H32E 109.5
Si1 C32A H32F 109.5
H32D C32A H32F 109.5
H32E C32A H32F 109.5
Si1 C33A H33D 109.5
Si1 C33A H33E 109.5
H33D C33A H33E 109.5
Si1 C33A H33F 109.5
H33D C33A H33F 109.5
H33E C33A H33F 109.5

loop_
_geom_bond_atom_site_label_1
_geom_bond_atom_site_label_2
_geom_bond_distance
O1 C1 1.210(3)
N1 N2 1.371(3)
N1 C1 1.389(4)
N1 C11 1.434(4)
N2 C2 1.325(4)
N4 C2 1.323(4)
N4 N3 1.368(3)
N3 C1 1.389(4)
N3 C21 1.443(4)
C2 C3 1.486(4)
C3 C4 1.382(4)
C3 C8 1.390(4)
C4 C5 1.377(4)
C4 H4 0.9400
C5 C6 1.390(4)
C5 H5 0.9400
C6 C7 1.388(4)
C6 C9 1.445(4)
C7 C8 1.376(4)
C7 H7 0.9400
C8 H8 0.9400
C9 C10 1.195(4)
C10 Si1 1.838(3)
C11 C12 1.366(4)
C11 C16 1.384(4)
C12 C13 1.383(5)
C12 H12 0.9400
C13 C14 1.375(5)
C13 H13 0.9400
C14 C15 1.364(5)
C14 H14 0.9400
C15 C16 1.377(4)
C15 H15 0.9400
C16 H16 0.9400
C21 C26 1.367(4)
C21 C22 1.367(4)
C22 C23 1.384(5)
C22 H22 0.9400
C23 C24 1.361(5)
C23 H23 0.9400
C24 C25 1.376(5)
C24 H24 0.9400
C25 C26 1.388(5)
C25 H25 0.9400
C26 H26 0.9400
Si1 C31A 1.839(8)
Si1 C32 1.843(12)
Si1 C33 1.851(12)
Si1 C32A 1.853(7)
Si1 C33A 1.886(8)
Si1 C31 1.890(12)
C31 H31A 0.9700
C31 H31B 0.9700
C31 H31C 0.9700
C32 H32A 0.9700
C32 H32B 0.9700
C32 H32C 0.9700
C33 H33A 0.9700
C33 H33B 0.9700
C33 H33C 0.9700
C31A H31D 0.9700
C31A H31E 0.9700
C31A H31F 0.9700
C32A H32D 0.9700
C32A H32E 0.9700
C32A H32F 0.9700
C33A H33D 0.9700
C33A H33E 0.9700
C33A H33F 0.9700

loop_
_geom_hbond_atom_site_label_D
_geom_hbond_atom_site_label_H
_geom_hbond_atom_site_label_A
_geom_hbond_distance_DH
_geom_hbond_distance_HA
_geom_hbond_distance_DA
_geom_hbond_angle_DHA
_geom_hbond_site_symmetry_A
C31 H31C O1 0.97 2.47 3.30(3) 143.8 7_556

loop_
_geom_torsion_atom_site_label_1
_geom_torsion_atom_site_label_2
_geom_torsion_atom_site_label_3
_geom_torsion_atom_site_label_4
_geom_torsion
C1 N1 N2 C2 1.2(4)
C11 N1 N2 C2 174.5(2)
C2 N4 N3 C1 -3.9(4)
C2 N4 N3 C21 -175.7(2)
N4 N3 C1 O1 -173.9(3)
C21 N3 C1 O1 -2.5(4)
N4 N3 C1 N1 6.4(4)
C21 N3 C1 N1 177.8(2)
N2 N1 C1 O1 175.4(3)
C11 N1 C1 O1 2.6(5)
N2 N1 C1 N3 -4.9(4)
C11 N1 C1 N3 -177.7(2)
N3 N4 C2 N2 -0.7(4)
N3 N4 C2 C3 178.8(2)
N1 N2 C2 N4 1.9(4)
N1 N2 C2 C3 -177.6(2)
N4 C2 C3 C4 178.1(3)
N2 C2 C3 C4 -2.3(4)
N4 C2 C3 C8 -4.4(4)
N2 C2 C3 C8 175.2(3)
C8 C3 C4 C5 -0.2(5)
C2 C3 C4 C5 177.3(3)
C3 C4 C5 C6 -0.1(5)
C4 C5 C6 C7 0.5(5)
C4 C5 C6 C9 177.4(3)
C5 C6 C7 C8 -0.4(5)
C9 C6 C7 C8 -177.3(3)
C6 C7 C8 C3 0.0(5)
C4 C3 C8 C7 0.3(4)
C2 C3 C8 C7 -177.3(3)
C7 C6 C9 C10 103(6)
C5 C6 C9 C10 -74(7)
C6 C9 C10 Si1 -13(8)
N2 N1 C11 C12 -24.4(4)
C1 N1 C11 C12 149.0(3)
N2 N1 C11 C16 151.8(3)
C1 N1 C11 C16 -34.8(4)
C16 C11 C12 C13 0.1(6)
N1 C11 C12 C13 176.4(4)
C11 C12 C13 C14 -0.2(7)
C12 C13 C14 C15 0.7(7)
C13 C14 C15 C16 -1.1(6)
C14 C15 C16 C11 1.1(5)
C12 C11 C16 C15 -0.6(5)
N1 C11 C16 C15 -176.7(3)
N4 N3 C21 C26 43.5(4)
C1 N3 C21 C26 -128.7(3)
N4 N3 C21 C22 -136.6(3)
C1 N3 C21 C22 51.2(4)
C26 C21 C22 C23 -0.4(5)
N3 C21 C22 C23 179.8(3)
C21 C22 C23 C24 0.3(6)
C22 C23 C24 C25 0.1(6)
C23 C24 C25 C26 -0.5(6)
C22 C21 C26 C25 0.0(5)
N3 C21 C26 C25 179.9(3)
C24 C25 C26 C21 0.4(6)
C9 C10 Si1 C31A -102(2)
C9 C10 Si1 C32 122(2)
C9 C10 Si1 C33 -1(2)
C9 C10 Si1 C32A 134(2)
C9 C10 Si1 C33A 17(2)
C9 C10 Si1 C31 -117(2)
